data_1570403
loop_
_publ_author_name
'Marrett, Joseph M.'
'Titi, Hatem M.'
'Teoh, Yong'
'Fri&#x161;&#x10d;i&#x107;, Tomislav'

_publ_section_title
;
 Supramolecular "baking powder": a hexameric halogen-bonded phosphonium
 salt cage encapsulates and functionalises small-molecule carbonyl
 compounds.
;
_journal_issue 1
_journal_name_full 'Chemical science'
_journal_page_first 298
_journal_page_last 306
_journal_paper_doi 10.1039/d2sc04615f
_journal_volume 15
_journal_year 2023
_chemical_formula_sum 'C20 H19 I3 N O2 P'
_chemical_formula_weight 717.03
_chemical_name_systematic '(diiodomethyl)(triphenyl)phosphanium iodide nitromethane solvate'
_space_group_crystal_system trigonal
_space_group_IT_number 148
_space_group_name_Hall '-R 3'
_space_group_name_H-M_alt 'R -3 :H'
_atom_sites_solution_hydrogens geom
_atom_sites_solution_primary iterative
_atom_sites_solution_secondary difmap
_audit_creation_method SHELXL-2017/1
_audit_update_record
;
2021-11-26 deposited with the CCDC.	2023-11-21 downloaded from the CCDC.
;
_cell_angle_alpha 90
_cell_angle_beta 90
_cell_angle_gamma 120
_cell_formula_units_Z 18
_cell_length_a 32.9862(15)
_cell_length_b 32.9862(15)
_cell_length_c 12.0449(8)
_cell_measurement_reflns_used 3197
_cell_measurement_temperature 298(2)
_cell_measurement_theta_max 72.065
_cell_measurement_theta_min 2.679
_cell_volume 11350.1(10)
_computing_cell_refinement 'Bruker APEX3'
_computing_data_collection 'Bruker APEX3'
_computing_data_reduction 'Bruker APEX3'
_computing_publication_material 'enCIFer 2020.2.0'
_computing_structure_refinement 'SHELXL-2017/1 (Sheldrick, 2017)'
_computing_structure_solution 'SHELXT 2014/5 (Sheldrick, 2014)'
_diffrn_ambient_temperature 298(2)
_diffrn_measured_fraction_theta_full 0.998
_diffrn_measured_fraction_theta_max 0.998
_diffrn_measurement_device_type 'Bruker AXS D8'
_diffrn_measurement_method '\f and \w scans'
_diffrn_radiation_type CuK\a
_diffrn_radiation_wavelength 1.54178
_diffrn_reflns_av_R_equivalents 0.1053
_diffrn_reflns_av_unetI/netI 0.0679
_diffrn_reflns_Laue_measured_fraction_full 0.998
_diffrn_reflns_Laue_measured_fraction_max 0.998
_diffrn_reflns_limit_h_max 40
_diffrn_reflns_limit_h_min -40
_diffrn_reflns_limit_k_max 40
_diffrn_reflns_limit_k_min -39
_diffrn_reflns_limit_l_max 11
_diffrn_reflns_limit_l_min -14
_diffrn_reflns_number 23348
_diffrn_reflns_point_group_measured_fraction_full 0.998
_diffrn_reflns_point_group_measured_fraction_max 0.998
_diffrn_reflns_theta_full 67.679
_diffrn_reflns_theta_max 72.065
_diffrn_reflns_theta_min 2.679
_exptl_absorpt_coefficient_mu 29.905
_exptl_absorpt_correction_T_max 0.7536
_exptl_absorpt_correction_T_min 0.0660
_exptl_absorpt_correction_type multi-scan
_exptl_absorpt_process_details 'Bruker AXScale'
_exptl_crystal_colour colorless
_exptl_crystal_density_diffrn 1.888
_exptl_crystal_density_method 'not measured'
_exptl_crystal_description block
_exptl_crystal_F_000 6048
_exptl_crystal_size_max 0.281
_exptl_crystal_size_mid 0.144
_exptl_crystal_size_min 0.134
_refine_diff_density_max 3.722
_refine_diff_density_min -1.509
_refine_diff_density_rms 0.167
_refine_ls_extinction_method none
_refine_ls_goodness_of_fit_ref 1.047
_refine_ls_hydrogen_treatment constr
_refine_ls_matrix_type full
_refine_ls_number_parameters 248
_refine_ls_number_reflns 4966
_refine_ls_number_restraints 24
_refine_ls_restrained_S_all 1.049
_refine_ls_R_factor_all 0.0976
_refine_ls_R_factor_gt 0.0599
_refine_ls_shift/su_max 0.001
_refine_ls_shift/su_mean 0.000
_refine_ls_structure_factor_coef Fsqd
_refine_ls_weighting_details 'w=1/[\s^2^(Fo^2^)+(0.0822P)^2^+126.4434P] where P=(Fo^2^+2Fc^2^)/3'
_refine_ls_weighting_scheme calc
_refine_ls_wR_factor_gt 0.1520
_refine_ls_wR_factor_ref 0.1826
_reflns_Friedel_coverage 0.000
_reflns_number_gt 3197
_reflns_number_total 4966
_reflns_threshold_expression 'I > 2\s(I)'
_cod_data_source_file d2sc04615f2.cif
_cod_data_source_block 3
_cod_depositor_comments 'Adding full bibliography for 1570391--1570408.cif.'
_cod_original_cell_volume 11350.1(13)
_cod_database_code 1570403
_shelx_shelxl_version_number 2017/1
_shelx_space_group_comment
;
The symmetry employed for this shelxl refinement is uniquely defined
by the following loop, which should always be used as a source of
symmetry information in preference to the above space-group names.
They are only intended as comments.
;
_shelx_estimated_absorpt_t_min 0.044
_shelx_estimated_absorpt_t_max 0.108

loop_
_space_group_symop_operation_xyz
'x, y, z'
'-y, x-y, z'
'-x+y, -x, z'
'x+2/3, y+1/3, z+1/3'
'-y+2/3, x-y+1/3, z+1/3'
'-x+y+2/3, -x+1/3, z+1/3'
'x+1/3, y+2/3, z+2/3'
'-y+1/3, x-y+2/3, z+2/3'
'-x+y+1/3, -x+2/3, z+2/3'
'-x, -y, -z'
'y, -x+y, -z'
'x-y, x, -z'
'-x+2/3, -y+1/3, -z+1/3'
'y+2/3, -x+y+1/3, -z+1/3'
'x-y+2/3, x+1/3, -z+1/3'
'-x+1/3, -y+2/3, -z+2/3'
'y+1/3, -x+y+2/3, -z+2/3'
'x-y+1/3, x+2/3, -z+2/3'

loop_
_atom_site_label
_atom_site_type_symbol
_atom_site_fract_x
_atom_site_fract_y
_atom_site_fract_z
_atom_site_U_iso_or_equiv
_atom_site_adp_type
_atom_site_occupancy
_atom_site_site_symmetry_order
_atom_site_calc_flag
_atom_site_refinement_flags_posn
_atom_site_refinement_flags_adp
_atom_site_refinement_flags_occupancy
_atom_site_disorder_assembly
_atom_site_disorder_group
P1 P 0.49989(9) 0.41704(9) 0.7530(2) 0.0503(6) Uani 1 1 d . . . . .
C2 C 0.5277(4) 0.4703(4) 0.8327(9) 0.055(3) Uani 1 1 d . . . . .
I003 I 0.62354(3) 0.55236(4) 0.35346(8) 0.0815(3) Uani 1 1 d . . . . .
C3 C 0.5208(5) 0.5085(5) 0.8052(12) 0.070(3) Uani 1 1 d . . . . .
H3 H 0.503066 0.506971 0.743648 0.084 Uiso 1 1 calc R U . . .
C4 C 0.5410(5) 0.5477(5) 0.8720(13) 0.080(4) Uani 1 1 d . . . . .
H4 H 0.536633 0.572768 0.854463 0.096 Uiso 1 1 calc R U . . .
C5 C 0.5671(5) 0.5509(5) 0.9628(14) 0.087(5) Uani 1 1 d . . . . .
H5 H 0.580554 0.577921 1.005963 0.105 Uiso 1 1 calc R U . . .
C6 C 0.5733(5) 0.5141(6) 0.9902(13) 0.083(5) Uani 1 1 d . . . . .
H6 H 0.590811 0.516049 1.052437 0.100 Uiso 1 1 calc R U . . .
C7 C 0.5535(4) 0.4739(5) 0.9256(12) 0.073(4) Uani 1 1 d . . . . .
H7 H 0.557867 0.449081 0.945298 0.088 Uiso 1 1 calc R U . . .
C8 C 0.5407(4) 0.3969(4) 0.7340(10) 0.057(3) Uani 1 1 d . . . . .
C9 C 0.5879(5) 0.4276(6) 0.7236(12) 0.077(4) Uani 1 1 d . . . . .
H9 H 0.599764 0.459578 0.732087 0.092 Uiso 1 1 calc R U . . .
C10 C 0.6174(6) 0.4102(7) 0.7004(15) 0.095(5) Uani 1 1 d . . . . .
H10 H 0.649525 0.430572 0.697996 0.115 Uiso 1 1 calc R U . . .
C11 C 0.5997(7) 0.3623(8) 0.6805(18) 0.115(7) Uani 1 1 d . . . . .
H11 H 0.619522 0.351169 0.659947 0.138 Uiso 1 1 calc R U . . .
C12 C 0.5528(7) 0.3326(7) 0.6918(16) 0.103(5) Uani 1 1 d . . . . .
H12 H 0.540747 0.300615 0.682193 0.124 Uiso 1 1 calc R U . . .
C13 C 0.5234(5) 0.3489(5) 0.7170(12) 0.074(4) Uani 1 1 d . . . . .
H13 H 0.491487 0.328050 0.723008 0.089 Uiso 1 1 calc R U . . .
C14 C 0.4506(4) 0.3745(4) 0.8292(10) 0.055(3) Uani 1 1 d . . . . .
C15 C 0.4584(5) 0.3558(4) 0.9264(10) 0.064(3) Uani 1 1 d . . . . .
H15 H 0.488664 0.363198 0.945662 0.077 Uiso 1 1 calc R U . . .
C16 C 0.4215(6) 0.3266(4) 0.9929(11) 0.071(4) Uani 1 1 d . . . . .
H16 H 0.426873 0.314995 1.058097 0.085 Uiso 1 1 calc R U . . .
C17 C 0.3763(5) 0.3144(4) 0.9638(11) 0.070(4) Uani 1 1 d . . . . .
H17 H 0.351440 0.293766 1.008267 0.083 Uiso 1 1 calc R U . . .
C18 C 0.3679(5) 0.3321(4) 0.8710(11) 0.069(3) Uani 1 1 d . . . . .
H18 H 0.337356 0.324116 0.852924 0.083 Uiso 1 1 calc R U . . .
C19 C 0.4045(4) 0.3622(4) 0.8029(11) 0.059(3) Uani 1 1 d . . . . .
H19 H 0.398385 0.374191 0.739223 0.071 Uiso 1 1 calc R U . . .
C20 C 0.4830(4) 0.4287(4) 0.6221(9) 0.053(2) Uani 1 1 d . . . . .
H20 H 0.462524 0.441884 0.634577 0.063 Uiso 1 1 calc R U . . .
I21 I 0.44653(3) 0.36721(3) 0.51635(6) 0.0586(2) Uani 1 1 d . . . . .
I22 I 0.54390(3) 0.47887(3) 0.52696(6) 0.0619(2) Uani 1 1 d . . . . .
C23 C 0.4897(10) 0.2169(10) 0.365(2) 0.152(9) Uani 1 1 d G U . . .
H23A H 0.513671 0.225361 0.309924 0.228 Uiso 1 1 calc R U . . .
H23B H 0.473730 0.234140 0.351957 0.228 Uiso 1 1 calc R U . . .
H23C H 0.467737 0.184000 0.360263 0.228 Uiso 1 1 calc R U . . .
N24 N 0.5107(10) 0.2280(9) 0.474(2) 0.154(6) Uani 1 1 d . U . . .
O25 O 0.5548(10) 0.2561(10) 0.466(2) 0.224(10) Uani 1 1 d . U . . .
O26 O 0.4936(7) 0.2179(7) 0.5576(15) 0.155(6) Uani 1 1 d . U . . .

loop_
_atom_site_aniso_label
_atom_site_aniso_U_11
_atom_site_aniso_U_22
_atom_site_aniso_U_33
_atom_site_aniso_U_23
_atom_site_aniso_U_13
_atom_site_aniso_U_12
P1 0.0486(14) 0.0473(13) 0.0464(15) -0.0070(11) 0.0027(11) 0.0175(11)
C2 0.048(6) 0.053(6) 0.051(6) -0.003(5) 0.011(5) 0.015(5)
I003 0.0803(6) 0.1008(7) 0.0673(6) 0.0274(5) 0.0314(4) 0.0483(5)
C3 0.059(7) 0.066(7) 0.081(9) -0.003(6) 0.015(6) 0.027(6)
C4 0.078(9) 0.060(7) 0.086(10) -0.026(7) 0.019(8) 0.022(7)
C5 0.071(9) 0.055(8) 0.092(11) -0.035(7) 0.035(8) -0.001(6)
C6 0.060(8) 0.084(10) 0.075(9) -0.034(8) -0.001(6) 0.013(7)
C7 0.056(7) 0.075(8) 0.072(9) -0.012(7) 0.000(6) 0.020(6)
C8 0.054(6) 0.057(6) 0.052(6) -0.008(5) -0.002(5) 0.022(5)
C9 0.058(7) 0.089(9) 0.075(9) -0.012(7) -0.004(6) 0.031(7)
C10 0.078(10) 0.120(14) 0.104(12) 0.003(10) 0.021(9) 0.061(10)
C11 0.107(14) 0.149(19) 0.132(16) -0.020(13) 0.015(12) 0.097(15)
C12 0.111(14) 0.110(13) 0.114(14) -0.016(11) 0.007(11) 0.074(12)
C13 0.077(8) 0.073(8) 0.076(9) -0.010(7) 0.007(7) 0.040(7)
C14 0.061(7) 0.041(5) 0.059(7) -0.003(5) 0.002(5) 0.022(5)
C15 0.075(8) 0.060(7) 0.056(7) 0.005(5) 0.001(6) 0.033(6)
C16 0.100(11) 0.058(7) 0.048(7) 0.002(5) 0.005(7) 0.034(7)
C17 0.078(9) 0.041(6) 0.065(8) 0.004(5) 0.024(6) 0.012(6)
C18 0.068(8) 0.058(7) 0.068(8) -0.003(6) 0.012(6) 0.021(6)
C19 0.059(7) 0.044(5) 0.064(7) 0.000(5) 0.007(5) 0.018(5)
C20 0.048(5) 0.047(5) 0.050(6) 0.011(4) 0.012(4) 0.013(5)
I21 0.0601(4) 0.0578(4) 0.0473(4) -0.0045(3) -0.0019(3) 0.0215(3)
I22 0.0586(4) 0.0589(4) 0.0583(5) 0.0045(3) 0.0106(3) 0.0220(3)
C23 0.168(15) 0.151(14) 0.113(12) -0.018(11) -0.040(11) 0.062(11)
N24 0.152(9) 0.156(9) 0.143(9) 0.001(7) -0.001(7) 0.069(6)
O25 0.185(16) 0.236(17) 0.177(15) 0.009(14) -0.007(14) 0.051(15)
O26 0.164(12) 0.153(12) 0.122(11) 0.011(10) 0.035(10) 0.060(10)

loop_
_atom_type_symbol
_atom_type_description
_atom_type_scat_dispersion_real
_atom_type_scat_dispersion_imag
_atom_type_scat_source
C C 0.0181 0.0091 'International Tables Vol C Tables 4.2.6.8 and 6.1.1.4'
H H 0.0000 0.0000 'International Tables Vol C Tables 4.2.6.8 and 6.1.1.4'
I I -0.3257 6.8362 'International Tables Vol C Tables 4.2.6.8 and 6.1.1.4'
N N 0.0311 0.0180 'International Tables Vol C Tables 4.2.6.8 and 6.1.1.4'
O O 0.0492 0.0322 'International Tables Vol C Tables 4.2.6.8 and 6.1.1.4'
P P 0.2955 0.4335 'International Tables Vol C Tables 4.2.6.8 and 6.1.1.4'

loop_
_geom_angle_atom_site_label_1
_geom_angle_atom_site_label_2
_geom_angle_atom_site_label_3
_geom_angle
_geom_angle_site_symmetry_1
_geom_angle_site_symmetry_3
_geom_angle_publ_flag
C20 P1 C14 111.5(5) . . ?
C20 P1 C8 110.1(6) . . ?
C14 P1 C8 109.4(5) . . ?
C20 P1 C2 108.9(5) . . ?
C14 P1 C2 108.2(5) . . ?
C8 P1 C2 108.7(5) . . ?
C7 C2 C3 118.5(12) . . ?
C7 C2 P1 120.7(10) . . ?
C3 C2 P1 120.7(10) . . ?
C4 C3 C2 118.6(15) . . ?
C4 C3 H3 120.7 . . ?
C2 C3 H3 120.7 . . ?
C5 C4 C3 122.0(16) . . ?
C5 C4 H4 119.0 . . ?
C3 C4 H4 119.0 . . ?
C4 C5 C6 119.6(12) . . ?
C4 C5 H5 120.2 . . ?
C6 C5 H5 120.2 . . ?
C5 C6 C7 120.4(16) . . ?
C5 C6 H6 119.8 . . ?
C7 C6 H6 119.8 . . ?
C2 C7 C6 120.9(16) . . ?
C2 C7 H7 119.5 . . ?
C6 C7 H7 119.5 . . ?
C9 C8 C13 119.4(13) . . ?
C9 C8 P1 121.5(11) . . ?
C13 C8 P1 118.8(9) . . ?
C8 C9 C10 119.0(16) . . ?
C8 C9 H9 120.5 . . ?
C10 C9 H9 120.5 . . ?
C9 C10 C11 121.2(16) . . ?
C9 C10 H10 119.4 . . ?
C11 C10 H10 119.4 . . ?
C12 C11 C10 118.4(15) . . ?
C12 C11 H11 120.8 . . ?
C10 C11 H11 120.8 . . ?
C13 C12 C11 121.0(18) . . ?
C13 C12 H12 119.5 . . ?
C11 C12 H12 119.5 . . ?
C12 C13 C8 120.8(15) . . ?
C12 C13 H13 119.6 . . ?
C8 C13 H13 119.6 . . ?
C19 C14 C15 118.2(11) . . ?
C19 C14 P1 122.9(9) . . ?
C15 C14 P1 118.7(10) . . ?
C16 C15 C14 120.0(13) . . ?
C16 C15 H15 120.0 . . ?
C14 C15 H15 120.0 . . ?
C15 C16 C17 120.5(13) . . ?
C15 C16 H16 119.7 . . ?
C17 C16 H16 119.7 . . ?
C18 C17 C16 120.6(12) . . ?
C18 C17 H17 119.7 . . ?
C16 C17 H17 119.7 . . ?
C17 C18 C19 120.3(14) . . ?
C17 C18 H18 119.8 . . ?
C19 C18 H18 119.8 . . ?
C18 C19 C14 120.4(12) . . ?
C18 C19 H19 119.8 . . ?
C14 C19 H19 119.8 . . ?
P1 C20 I21 113.9(5) . . ?
P1 C20 I22 111.1(5) . . ?
I21 C20 I22 105.6(5) . . ?
P1 C20 H20 108.7 . . ?
I21 C20 H20 108.7 . . ?
I22 C20 H20 108.7 . . ?
N24 C23 H23A 109.5 . . ?
N24 C23 H23B 109.5 . . ?
H23A C23 H23B 109.5 . . ?
N24 C23 H23C 109.5 . . ?
H23A C23 H23C 109.5 . . ?
H23B C23 H23C 109.5 . . ?
O26 N24 O25 120(3) . . ?
O26 N24 C23 130(3) . . ?
O25 N24 C23 110(3) . . ?

loop_
_geom_bond_atom_site_label_1
_geom_bond_atom_site_label_2
_geom_bond_distance
_geom_bond_site_symmetry_2
_geom_bond_publ_flag
P1 C20 1.777(12) . ?
P1 C14 1.782(12) . ?
P1 C8 1.790(13) . ?
P1 C2 1.799(11) . ?
C2 C7 1.375(19) . ?
C2 C3 1.427(19) . ?
C3 C4 1.380(19) . ?
C3 H3 0.9300 . ?
C4 C5 1.36(2) . ?
C4 H4 0.9300 . ?
C5 C6 1.37(3) . ?
C5 H5 0.9300 . ?
C6 C7 1.387(19) . ?
C6 H6 0.9300 . ?
C7 H7 0.9300 . ?
C8 C9 1.373(18) . ?
C8 C13 1.402(19) . ?
C9 C10 1.38(2) . ?
C9 H9 0.9300 . ?
C10 C11 1.40(3) . ?
C10 H10 0.9300 . ?
C11 C12 1.36(3) . ?
C11 H11 0.9300 . ?
C12 C13 1.36(2) . ?
C12 H12 0.9300 . ?
C13 H13 0.9300 . ?
C14 C19 1.401(18) . ?
C14 C15 1.407(17) . ?
C15 C16 1.371(19) . ?
C15 H15 0.9300 . ?
C16 C17 1.38(2) . ?
C16 H16 0.9300 . ?
C17 C18 1.35(2) . ?
C17 H17 0.9300 . ?
C18 C19 1.384(17) . ?
C18 H18 0.9300 . ?
C19 H19 0.9300 . ?
C20 I21 2.178(11) . ?
C20 I22 2.183(10) . ?
C20 H20 0.9800 . ?
C23 N24 1.45(3) . ?
C23 H23A 0.9600 . ?
C23 H23B 0.9600 . ?
C23 H23C 0.9600 . ?
N24 O26 1.12(3) . ?
N24 O25 1.28(3) . ?
